data_2004413
loop_
_publ_author_name
'Ramnathan, A.'
'Sivakumar, K.'
'Subramanian, K.'
'Meerarani, D.'
'Ramadas, K.'
'Fun, H.-K.'

_publ_section_title
;
 1,3-Dibenzylthiourea and 1,3-Dicyclohexylthiourea
;
_journal_issue 1
_journal_name_full 'Acta Crystallographica Section C'
_journal_page_first 139
_journal_page_last 142
_journal_paper_doi 10.1107/S0108270195009875
_journal_volume 52
_journal_year 1996
_chemical_formula_sum 'C15 H16 N2 S'
_chemical_formula_weight 256.36
_chemical_name_systematic
;
1,3-dibenzylthiourea.
;
_space_group_IT_number 61
_symmetry_cell_setting orthorhombic
_symmetry_space_group_name_Hall '-P 2ac 2ab'
_symmetry_space_group_name_H-M 'P b c a'
_audit_creation_method SHELXL
_cell_angle_alpha 90.00
_cell_angle_beta 90.00
_cell_angle_gamma 90.00
_cell_formula_units_Z 8
_cell_length_a 10.8880(10)
_cell_length_b 9.3810(10)
_cell_length_c 26.597(3)
_cell_measurement_reflns_used 32
_cell_measurement_temperature 293(2)
_cell_measurement_theta_max 25
_cell_measurement_theta_min 8
_cell_volume 2716.6(5)
_computing_cell_refinement XSCANS
_computing_data_collection 'XSCANS (Siemens, 1994)'
_computing_data_reduction XSCANS
_computing_molecular_graphics 'SHELXTL/PC (Sheldrick, 1990b)'
_computing_publication_material SHELXL93
_computing_structure_refinement 'SHELXL93 (Sheldrick, 1993)'
_computing_structure_solution 'SHELXS86 (Sheldrick, 1990a)'
_diffrn_ambient_temperature 293(2)
_diffrn_measurement_device 'Siemens P4 Diffractometer'
_diffrn_measurement_method '\q-2\q scans'
_diffrn_radiation_monochromator graphite
_diffrn_radiation_source 'fine-focus sealed tube'
_diffrn_radiation_type MoK\a
_diffrn_radiation_wavelength 0.71073
_diffrn_reflns_av_R_equivalents 0.0264
_diffrn_reflns_av_sigmaI/netI 0.0308
_diffrn_reflns_limit_h_max 14
_diffrn_reflns_limit_h_min -1
_diffrn_reflns_limit_k_max 12
_diffrn_reflns_limit_k_min -1
_diffrn_reflns_limit_l_max 1
_diffrn_reflns_limit_l_min -34
_diffrn_reflns_number 3951
_diffrn_reflns_theta_max 27.49
_diffrn_reflns_theta_min 1.53
_diffrn_standards_decay_% <3
_diffrn_standards_interval_count 100
_diffrn_standards_number 3
_exptl_absorpt_coefficient_mu 0.222
_exptl_absorpt_correction_type none
_exptl_crystal_colour colourless
_exptl_crystal_density_diffrn 1.254
_exptl_crystal_description prism
_exptl_crystal_F_000 1088
_exptl_crystal_size_max 0.40
_exptl_crystal_size_mid 0.36
_exptl_crystal_size_min 0.32
_refine_diff_density_max 0.18
_refine_diff_density_min -0.22
_refine_ls_extinction_method none
_refine_ls_goodness_of_fit_all 1.032
_refine_ls_goodness_of_fit_obs 1.117
_refine_ls_hydrogen_treatment refall
_refine_ls_matrix_type full
_refine_ls_number_parameters 227
_refine_ls_number_reflns 3098
_refine_ls_number_restraints 0
_refine_ls_restrained_S_all 1.034
_refine_ls_restrained_S_obs 1.117
_refine_ls_R_factor_all 0.0537
_refine_ls_R_factor_obs 0.0395
_refine_ls_shift/esd_max 0.000
_refine_ls_shift/esd_mean 0.000
_refine_ls_structure_factor_coef Fsqd
_refine_ls_weighting_details 'w = 1/[\s^2^(Fo^2^)+(0.0678P)^2^+0.0672P] where P=(Fo^2^+2Fc^2^)/3'
_refine_ls_weighting_scheme calc
_refine_ls_wR_factor_all 0.1140
_refine_ls_wR_factor_obs 0.1064
_reflns_number_observed 2365
_reflns_number_total 3099
_reflns_observed_criterion >2sigma(I)
_cod_data_source_file mu1200.cif
_cod_data_source_block DBTU
_cod_depositor_comments
;
The following automatic conversions were performed:
'_symmetry_cell_setting' value 'Orthorhombic' changed to 'orthorhombic'
according to '/home/saulius/struct/CIF-dictionaries/cif_core.dic'
dictionary named 'cif_core.dic' version 2.4.1 from 2010-06-29.

Automatic conversion script
Id: cif_fix_enum 1527 2010-12-29 10:47:43Z saulius 

The following automatic conversions were performed:

'_symmetry_cell_setting' value 'Orthorhombic' changed to
'orthorhombic' according to
/home/saulius/struct/CIF-dictionaries/cif_core.dic dictionary named
'cif_core.dic' version 2.4.1 from 2010-06-29.

'_geom_bond_publ_flag'
value 'Yes' changed to 'yes' according to
/home/saulius/struct/CIF-dictionaries/cif_core.dic dictionary named
'cif_core.dic' version 2.4.1 from 2010-06-29 (19
times).

'_geom_angle_publ_flag' value 'Yes' changed to 'yes'
according to /home/saulius/struct/CIF-dictionaries/cif_core.dic
dictionary named 'cif_core.dic' version 2.4.1 from 2010-06-29 (23
times).

'_geom_torsion_publ_flag' value 'Yes' changed to 'yes'
according to /home/saulius/struct/CIF-dictionaries/cif_core.dic
dictionary named 'cif_core.dic' version 2.4.1 from 2010-06-29 (10
times).

Automatic conversion script
Id: cif_fix_values 1715 2011-07-08 13:25:40Z adriana 

The following automatic conversions were performed:

'_refine_ls_weighting_scheme' value 'calc w =
1/[\s^2^(Fo^2^)+(0.0678P)^2^+0.0672P] where P=(Fo^2^+2Fc^2^)/3' was
changed to 'calc'. New tag '_refine_ls_weighting_details' was
created. The value of the new tag was set to 'w =
1/[\s^2^(Fo^2^)+(0.0678P)^2^+0.0672P] where P=(Fo^2^+2Fc^2^)/3'.

Automatic conversion script
Id: cif_fix_values 3143 2015-03-26 13:38:13Z robertas 
;
_cod_original_sg_symbol_H-M 'P bca'
_cod_database_code 2004413

loop_
_symmetry_equiv_pos_as_xyz
'x, y, z'
'-x+1/2, -y, z+1/2'
'-x, y+1/2, -z+1/2'
'x+1/2, -y+1/2, -z'
'-x, -y, -z'
'x-1/2, y, -z-1/2'
'x, -y-1/2, z-1/2'
'-x-1/2, y-1/2, z'

loop_
_atom_site_aniso_label
_atom_site_aniso_U_11
_atom_site_aniso_U_22
_atom_site_aniso_U_33
_atom_site_aniso_U_12
_atom_site_aniso_U_13
_atom_site_aniso_U_23
S 0.0483(2) 0.0394(2) 0.0551(2) 0.0018(2) 0.0044(2) -0.0006(2)
N1 0.0516(7) 0.0422(6) 0.0358(6) 0.0003(6) 0.0069(5) -0.0042(5)
N2 0.0528(7) 0.0396(6) 0.0377(6) 0.0002(6) 0.0060(5) -0.0007(5)
C1 0.0316(6) 0.0401(7) 0.0392(7) -0.0049(5) -0.0017(5) -0.0027(6)
C2 0.0469(8) 0.0444(8) 0.0392(7) 0.0014(6) 0.0003(6) 0.0072(6)
C3 0.0420(7) 0.0397(7) 0.0368(7) 0.0012(6) 0.0057(6) 0.0078(6)
C4 0.0496(9) 0.0452(8) 0.0479(8) 0.0060(7) 0.0057(7) 0.0016(6)
C5 0.0771(12) 0.0455(9) 0.0491(9) -0.0011(8) -0.0008(8) -0.0031(7)
C6 0.0621(10) 0.0604(10) 0.0548(9) -0.0142(9) -0.0131(8) 0.0090(8)
C7 0.0442(9) 0.0689(11) 0.0695(11) 0.0030(8) -0.0049(8) 0.0045(9)
C8 0.0464(8) 0.0545(9) 0.0557(9) 0.0079(7) 0.0032(7) -0.0041(8)
C9 0.0622(10) 0.0525(9) 0.0398(7) -0.0126(8) 0.0093(7) -0.0009(7)
C10 0.0467(8) 0.0428(7) 0.0370(7) 0.0032(6) -0.0007(6) 0.0035(6)
C11 0.0513(9) 0.0686(11) 0.0524(9) -0.0077(8) 0.0020(8) -0.0048(8)
C12 0.0617(12) 0.0781(12) 0.0688(12) -0.0109(10) -0.0136(10) -0.0115(10)
C13 0.0872(15) 0.0676(12) 0.0549(11) 0.0085(11) -0.0204(10) -0.0161(9)
C14 0.0932(15) 0.0794(13) 0.0436(9) 0.0061(12) 0.0101(10) -0.0101(9)
C15 0.0684(11) 0.0609(10) 0.0463(8) -0.0051(9) 0.0126(8) -0.0030(8)

loop_
_atom_site_label
_atom_site_occupancy
_atom_site_fract_x
_atom_site_fract_y
_atom_site_fract_z
_atom_site_U_iso_or_equiv
_atom_site_thermal_displace_type
_atom_site_calc_flag
_atom_site_type_symbol
S 1 -.08043(4) -.08622(4) .07694(2) .04761(14) Uani d S
N1 1 -.09665(12) .15992(14) .02969(5) .0432(3) Uani d N
N2 1 -0.17036(12) .16194(14) .10994(4) .0434(3) Uani d N
C1 1 -0.11789(12) .08919(14) .07235(5) .0369(3) Uani d C
C2 1 -.09934(15) .3149(2) .02409(6) .0435(3) Uani d C
C3 1 -.00088(13) .38958(14) .05424(5) .0395(3) Uani d C
C4 1 -.0292(2) .5075(2) .08334(6) .0476(4) Uani d C
C5 1 .0610(2) .5764(2) .11092(7) .0572(4) Uani d C
C6 1 .1805(2) .5284(2) .10933(7) .0591(4) Uani d C
C7 1 .2100(2) .4123(2) .08024(8) .0609(5) Uani d C
C8 1 .12013(15) .3423(2) .05301(7) .0522(4) Uani d C
C9 1 -0.1958(2) .1063(2) .15996(6) .0515(4) Uani d C
C10 1 -0.15785(14) .20826(15) .20091(5) .0422(3) Uani d C
C11 1 -.0543(2) .2925(2) .19716(7) .0574(4) Uani d C
C12 1 -.0206(2) .3817(2) .23652(8) .0695(5) Uani d C
C13 1 -.0901(2) .3875(2) .27954(8) .0699(6) Uani d C
C14 1 -0.1929(2) .3039(2) .28340(7) .0721(6) Uani d C
C15 1 -0.2269(2) .2158(2) .24435(6) .0585(4) Uani d C
H1N 1 -.0618(16) .1134(18) .0067(7) .047(5) Uiso d H
H2N 1 -0.1931(16) .245(2) .1049(7) .053(5) Uiso d H
H2A 1 -.0876(15) .3282(18) -.0101(7) .049(5) Uiso d H
H2B 1 -0.1829(17) .3555(18) .0331(6) .049(4) Uiso d H
H4 1 -0.1134(19) .536(2) .0862(7) .067(5) Uiso d H
H5 1 .038(2) .655(2) .1304(8) .073(6) Uiso d H
H6 1 .244(2) .576(2) .1268(7) .065(5) Uiso d H
H7 1 .291(2) .384(2) .0784(7) .071(6) Uiso d H
H8 1 .1392(18) .261(2) .0336(8) .064(5) Uiso d H
H9A 1 -0.1487(19) .016(2) .1621(7) .065(5) Uiso d H
H9B 1 -0.281(2) .091(2) .1627(7) .069(6) Uiso d H
H11 1 -.006(2) .290(2) .1670(8) .070(6) Uiso d H
H12 1 .052(2) .441(3) .2358(9) .090(7) Uiso d H
H13 1 -.071(2) .445(2) .3088(9) .086(7) Uiso d H
H14 1 -0.248(2) .309(3) .3115(10) .102(8) Uiso d H
H15 1 -0.299(2) .155(2) .2457(8) .086(7) Uiso d H

loop_
_atom_type_symbol
_atom_type_description
_atom_type_scat_dispersion_real
_atom_type_scat_dispersion_imag
_atom_type_scat_source
C C 0.0033 0.0016 'International Tables Vol C Tables 4.2.6.8 and 6.1.1.4'
H H 0.0000 0.0000 'International Tables Vol C Tables 4.2.6.8 and 6.1.1.4'
N N 0.0061 0.0033 'International Tables Vol C Tables 4.2.6.8 and 6.1.1.4'
S S 0.1246 0.1234 'International Tables Vol C Tables 4.2.6.8 and 6.1.1.4'

loop_
_geom_angle_atom_site_label_1
_geom_angle_atom_site_label_2
_geom_angle_atom_site_label_3
_geom_angle
_geom_angle_publ_flag
C1 N1 C2 125.28(13) yes
C1 N2 C9 125.51(13) yes
N1 C1 N2 117.09(13) yes
N1 C1 S 120.06(11) yes
N2 C1 S 122.84(11) yes
N1 C2 C3 113.14(13) yes
C4 C3 C8 118.59(14) yes
C4 C3 C2 120.61(14) yes
C8 C3 C2 120.79(14) yes
C3 C4 C5 120.7(2) yes
C6 C5 C4 120.1(2) yes
C7 C6 C5 119.8(2) yes
C6 C7 C8 120.4(2) yes
C7 C8 C3 120.4(2) yes
N2 C9 C10 112.37(13) yes
C15 C10 C11 118.4(2) yes
C15 C10 C9 119.22(15) yes
C11 C10 C9 122.33(14) yes
C10 C11 C12 120.4(2) yes
C13 C12 C11 120.4(2) yes
C14 C13 C12 119.3(2) yes
C13 C14 C15 120.4(2) yes
C14 C15 C10 121.0(2) yes

loop_
_geom_bond_atom_site_label_1
_geom_bond_atom_site_label_2
_geom_bond_distance
_geom_bond_publ_flag
S C1 1.6996(14) yes
N1 C1 1.335(2) yes
N1 C2 1.462(2) yes
N2 C1 1.339(2) yes
N2 C9 1.456(2) yes
C2 C3 1.511(2) yes
C3 C4 1.385(2) yes
C3 C8 1.391(2) yes
C4 C5 1.385(2) yes
C5 C6 1.377(3) yes
C6 C7 1.375(3) yes
C7 C8 1.383(3) yes
C9 C10 1.507(2) yes
C10 C15 1.380(2) yes
C10 C11 1.381(2) yes
C11 C12 1.390(3) yes
C12 C13 1.373(3) yes
C13 C14 1.370(3) yes
C14 C15 1.378(3) yes

loop_
_geom_torsion_atom_site_label_1
_geom_torsion_atom_site_label_2
_geom_torsion_atom_site_label_3
_geom_torsion_atom_site_label_4
_geom_torsion
_geom_torsion_publ_flag
C2 N1 C1 N2 14.8(2) yes
C2 N1 C1 S -166.05(12) yes
C9 N2 C1 N1 -177.01(14) yes
C9 N2 C1 S 3.9(2) yes
C1 N1 C2 C3 64.4(2) yes
N1 C2 C3 C4 -133.23(14) yes
N1 C2 C3 C8 47.4(2) yes
C1 N2 C9 C10 134.24(15) yes
N2 C9 C10 C15 145.4(2) yes
N2 C9 C10 C11 -36.2(2) yes

loop_
_cod_related_entry_id
_cod_related_entry_database
_cod_related_entry_code
1 ChemSpider 732459
